data_4127778
loop_
_publ_author_name
'Xie, Shengling'
'Chen, Gui'
'Yan, Hao'
'Hou, Jieping'
'He, Yongping'
'Zhao, Tongyun'
'Xu, Jing'

_publ_section_title
;
 13-Step Total Synthesis of Atropurpuran.
;
_journal_issue 8
_journal_name_full 'Journal of the American Chemical Society'
_journal_page_first 3435
_journal_page_last 3439
_journal_paper_doi 10.1021/jacs.9b00391
_journal_volume 141
_journal_year 2019
_chemical_formula_moiety 'C18 H22 O4'
_chemical_formula_sum 'C18 H22 O4'
_chemical_formula_weight 302.35
_space_group_crystal_system triclinic
_space_group_IT_number 2
_space_group_name_Hall '-P 1'
_space_group_name_H-M_alt 'P -1'
_symmetry_space_group_name_Hall '-P 1'
_symmetry_space_group_name_H-M 'P -1'
_atom_sites_solution_hydrogens mixed
_atom_sites_solution_primary dual
_audit_creation_date 2018-03-22
_audit_creation_method
;
Olex2 1.2
(compiled 2017.08.10 svn.r3458 for OlexSys, GUI svn.r5381)
;
_cell_angle_alpha 63.418(2)
_cell_angle_beta 76.896(2)
_cell_angle_gamma 74.291(2)
_cell_formula_units_Z 2
_cell_length_a 9.1614(6)
_cell_length_b 9.5112(6)
_cell_length_c 10.1222(6)
_cell_measurement_reflns_used 9869
_cell_measurement_temperature 100
_cell_measurement_theta_max 27.52
_cell_measurement_theta_min 2.27
_cell_volume 753.58(8)
_computing_cell_refinement 'SAINT v8.37A (Bruker, 2015)'
_computing_data_reduction 'SAINT v8.37A (Bruker, 2015)'
_computing_molecular_graphics 'Olex2 (Dolomanov et al., 2009)'
_computing_publication_material 'Olex2 (Dolomanov et al., 2009)'
_computing_structure_refinement 'XL (Sheldrick, 2008)'
_computing_structure_solution 'ShelXT (Sheldrick, 2015)'
_diffrn_ambient_temperature 100
_diffrn_detector_area_resol_mean 7.9
_diffrn_detector_type 'CCD area detector'
_diffrn_measured_fraction_theta_full 0.999
_diffrn_measured_fraction_theta_max 0.996
_diffrn_measurement_device 'three-circle diffractometer'
_diffrn_measurement_device_type 'Bruker APEX-II CCD'
_diffrn_measurement_method '\f and \w scans'
_diffrn_radiation_type MoK\a
_diffrn_radiation_wavelength 0.71073
_diffrn_reflns_av_unetI/netI 0.0417
_diffrn_reflns_Laue_measured_fraction_full 0.999
_diffrn_reflns_Laue_measured_fraction_max 0.996
_diffrn_reflns_limit_h_max 11
_diffrn_reflns_limit_h_min -11
_diffrn_reflns_limit_k_max 12
_diffrn_reflns_limit_k_min -10
_diffrn_reflns_limit_l_max 13
_diffrn_reflns_limit_l_min 0
_diffrn_reflns_number 3418
_diffrn_reflns_point_group_measured_fraction_full 0.999
_diffrn_reflns_point_group_measured_fraction_max 0.996
_diffrn_reflns_theta_full 25.242
_diffrn_reflns_theta_max 27.531
_diffrn_reflns_theta_min 2.267
_diffrn_standards_number 0
_exptl_absorpt_coefficient_mu 0.093
_exptl_absorpt_correction_T_max 0.94
_exptl_absorpt_correction_T_min 0.57
_exptl_absorpt_correction_type multi-scan
_exptl_absorpt_process_details
;
 TWINABS-2012/1 (Bruker,2012) was used for absorption correction.
 
For component 1:
 wR2(int) was 0.1395 before and 0.0566 after correction.
 The Ratio of minimum to maximum transmission not present.
 The \l/2 correction factor is Not present
 
For component 2:
 wR2(int) was 0.1836 before and 0.0796 after correction.
 The Ratio of minimum to maximum transmission is 0.60.
 The \l/2 correction factor is Not present

Final HKLF 4 output contains 30064 reflections, Rint = 0.0823
 (20680 with I > 3sig(I), Rint = 0.0709)
;
_exptl_crystal_colour colourless
_exptl_crystal_colour_primary colourless
_exptl_crystal_density_diffrn 1.332
_exptl_crystal_description block
_exptl_crystal_F_000 324
_exptl_crystal_size_max 0.41
_exptl_crystal_size_mid 0.36
_exptl_crystal_size_min 0.29
_refine_diff_density_max 0.601
_refine_diff_density_min -0.727
_refine_diff_density_rms 0.108
_refine_ls_extinction_method none
_refine_ls_goodness_of_fit_ref 1.111
_refine_ls_hydrogen_treatment mixed
_refine_ls_matrix_type full
_refine_ls_number_parameters 206
_refine_ls_number_reflns 3418
_refine_ls_number_restraints 5
_refine_ls_restrained_S_all 1.143
_refine_ls_R_factor_all 0.0871
_refine_ls_R_factor_gt 0.0798
_refine_ls_shift/su_max 0.001
_refine_ls_shift/su_mean 0.000
_refine_ls_structure_factor_coef Fsqd
_refine_ls_weighting_details 'w=1/[\s^2^(Fo^2^)+(0.1770P)^2^+0.6061P] where P=(Fo^2^+2Fc^2^)/3'
_refine_ls_weighting_scheme calc
_refine_ls_wR_factor_gt 0.2478
_refine_ls_wR_factor_ref 0.2590
_reflns_Friedel_coverage 0.000
_reflns_number_gt 3121
_reflns_number_total 3418
_reflns_threshold_expression 'I > 2\s(I)'
_cod_data_source_file ja9b00391_si_002.cif
_cod_data_source_block mo_cxy0332_0m_4
_cod_database_code 4127778
_shelx_shelxl_version_number 2014/7
_shelx_space_group_comment
;
The symmetry employed for this shelxl refinement is uniquely defined
by the following loop, which should always be used as a source of
symmetry information in preference to the above space-group names.
They are only intended as comments.
;
_shelx_estimated_absorpt_t_max 0.974
_shelx_estimated_absorpt_t_min 0.963
_olex2_refinement_description
;
1. Twinned data refinement
 Scales: 0.608(4)
 0.392(4)
2. Fixed Uiso
 At 1.2 times of:
  All C(H) groups, All C(H,H) groups
 At 1.5 times of:
  All C(H,H,H) groups, All O(H) groups
3.a Ternary CH refined with riding coordinates:
 C6(H6), C8(H8)
3.b Secondary CH2 refined with riding coordinates:
 C9(H9A,H9B), C10(H10A,H10B), C14(H14A,H14B), C15(H15A,H15B)
3.c Aromatic/amide H refined with riding coordinates:
 C3(H3), C4(H4A), C11(H11), C13(H13)
3.d X=CH2 refined with riding coordinates:
 C18(H18A,H18B)
3.e Idealised Me refined as rotating group:
 C1(H1A,H1B,H1C)
3.f Idealised tetrahedral OH refined as rotating group:
 O2(H2), O4(H4)
;
_olex2_submission_special_instructions 'No special instructions were received'

loop_
_space_group_symop_operation_xyz
'x, y, z'
'-x, -y, -z'

loop_
_atom_site_label
_atom_site_type_symbol
_atom_site_fract_x
_atom_site_fract_y
_atom_site_fract_z
_atom_site_U_iso_or_equiv
_atom_site_adp_type
_atom_site_occupancy
_atom_site_site_symmetry_order
_atom_site_calc_flag
_atom_site_refinement_flags_posn
O1 O 0.4282(2) 0.8481(2) 0.0189(2) 0.0190(5) Uani 1 1 d .
O2 O 0.4910(2) 0.8403(3) 0.6326(3) 0.0229(5) Uani 1 1 d .
H2 H 0.4403 0.9141 0.5659 0.034 Uiso 1 1 calc GR
C18 C 0.9441(3) 0.9120(4) 0.3471(3) 0.0220(6) Uani 1 1 d .
H18A H 1.0400 0.8673 0.3847 0.026 Uiso 1 1 calc R
H18B H 0.9374 0.9938 0.2493 0.026 Uiso 1 1 calc R
O4 O 0.5966(2) 0.6137(3) 0.8890(2) 0.0191(5) Uani 1 1 d .
H4 H 0.5502 0.6993 0.8281 0.029 Uiso 1 1 calc GR
O5 O 0.6786(2) 0.6385(3) 0.1272(2) 0.0193(5) Uani 1 1 d .
H5 H 0.630(5) 0.653(5) 0.059(5) 0.029 Uiso 1 1 d R
C1 C 0.2833(4) 0.9369(4) -0.0318(3) 0.0244(7) Uani 1 1 d .
H1A H 0.2016 0.8850 0.0395 0.037 Uiso 1 1 calc GR
H1B H 0.2806 0.9401 -0.1293 0.037 Uiso 1 1 calc GR
H1C H 0.2685 1.0465 -0.0402 0.037 Uiso 1 1 calc GR
C2 C 0.4483(3) 0.8240(3) 0.1577(3) 0.0154(6) Uani 1 1 d .
C3 C 0.3525(3) 0.8995(3) 0.2442(3) 0.0155(6) Uani 1 1 d .
H3 H 0.2654 0.9783 0.2066 0.019 Uiso 1 1 calc R
C4 C 0.3843(3) 0.8595(3) 0.3856(3) 0.0148(5) Uani 1 1 d .
H4A H 0.3169 0.9091 0.4457 0.018 Uiso 1 1 calc R
C5 C 0.5148(3) 0.7466(3) 0.4413(3) 0.0132(5) Uani 1 1 d .
C6 C 0.5422(3) 0.7018(3) 0.5988(3) 0.0137(5) Uani 1 1 d .
H6 H 0.4744 0.6243 0.6663 0.016 Uiso 1 1 calc R
C7 C 0.7073(3) 0.6172(3) 0.6383(3) 0.0128(5) Uani 1 1 d .
C8 C 0.6961(3) 0.5213(3) 0.8101(3) 0.0148(5) Uani 1 1 d .
H8 H 0.6518 0.4256 0.8361 0.018 Uiso 1 1 calc R
C9 C 0.8507(3) 0.4614(3) 0.8685(3) 0.0179(6) Uani 1 1 d .
H9A H 0.9171 0.3879 0.8247 0.021 Uiso 1 1 calc R
H9B H 0.8366 0.4008 0.9779 0.021 Uiso 1 1 calc R
C10 C 0.9274(3) 0.6014(4) 0.8290(3) 0.0185(6) Uani 1 1 d .
H10A H 0.8822 0.6518 0.8998 0.022 Uiso 1 1 calc R
H10B H 1.0375 0.5603 0.8398 0.022 Uiso 1 1 calc R
C11 C 0.9100(3) 0.7254(3) 0.6735(3) 0.0167(6) Uani 1 1 d .
H11 H 0.9703 0.8056 0.6346 0.020 Uiso 1 1 calc R
C12 C 0.8171(3) 0.7336(3) 0.5846(3) 0.0137(5) Uani 1 1 d .
C13 C 0.8198(3) 0.8601(3) 0.4311(3) 0.0159(6) Uani 1 1 d .
H13 H 0.7258 0.9074 0.3899 0.019 Uiso 1 1 calc R
C14 C 0.7625(3) 0.4903(3) 0.5709(3) 0.0145(5) Uani 1 1 d .
H14A H 0.8678 0.4348 0.5940 0.017 Uiso 1 1 calc R
H14B H 0.6964 0.4093 0.6204 0.017 Uiso 1 1 calc R
C15 C 0.7613(3) 0.5579(3) 0.4030(3) 0.0148(5) Uani 1 1 d .
H15A H 0.8479 0.6142 0.3517 0.018 Uiso 1 1 calc R
H15B H 0.7761 0.4683 0.3735 0.018 Uiso 1 1 calc R
C16 C 0.6146(3) 0.6725(3) 0.3531(3) 0.0142(5) Uani 1 1 d .
C17 C 0.5798(3) 0.7110(3) 0.2123(3) 0.0148(6) Uani 1 1 d .

loop_
_atom_site_aniso_label
_atom_site_aniso_U_11
_atom_site_aniso_U_22
_atom_site_aniso_U_33
_atom_site_aniso_U_23
_atom_site_aniso_U_13
_atom_site_aniso_U_12
O1 0.0220(10) 0.0238(11) 0.0110(9) -0.0047(8) -0.0057(8) -0.0055(8)
O2 0.0212(11) 0.0250(11) 0.0311(12) -0.0218(10) -0.0121(9) 0.0075(8)
C18 0.0211(14) 0.0214(14) 0.0184(13) -0.0021(11) -0.0038(11) -0.0060(11)
O4 0.0171(10) 0.0249(11) 0.0152(10) -0.0108(8) -0.0002(7) -0.0008(8)
O5 0.0180(10) 0.0280(11) 0.0147(10) -0.0128(8) -0.0030(8) -0.0009(8)
C1 0.0219(14) 0.0298(16) 0.0188(14) -0.0037(12) -0.0081(11) -0.0074(12)
C2 0.0176(13) 0.0160(12) 0.0118(12) -0.0018(10) -0.0020(10) -0.0089(10)
C3 0.0143(12) 0.0143(12) 0.0169(13) -0.0038(10) -0.0046(10) -0.0035(9)
C4 0.0144(12) 0.0129(12) 0.0175(13) -0.0072(10) -0.0024(10) -0.0012(10)
C5 0.0127(12) 0.0148(12) 0.0143(12) -0.0072(10) -0.0019(9) -0.0035(9)
C6 0.0148(12) 0.0153(12) 0.0132(12) -0.0085(10) -0.0009(9) -0.0024(10)
C7 0.0106(11) 0.0159(12) 0.0128(12) -0.0076(10) -0.0016(9) -0.0010(9)
C8 0.0154(12) 0.0184(12) 0.0123(12) -0.0079(10) 0.0007(9) -0.0052(10)
C9 0.0168(13) 0.0222(13) 0.0129(12) -0.0061(10) -0.0038(10) -0.0014(10)
C10 0.0141(12) 0.0263(15) 0.0158(13) -0.0091(11) -0.0030(10) -0.0034(11)
C11 0.0153(12) 0.0185(13) 0.0181(13) -0.0087(11) -0.0004(10) -0.0051(10)
C12 0.0116(12) 0.0154(12) 0.0150(12) -0.0079(10) 0.0001(9) -0.0023(9)
C13 0.0160(12) 0.0151(12) 0.0177(13) -0.0076(10) -0.0047(10) -0.0010(9)
C14 0.0159(12) 0.0141(12) 0.0143(12) -0.0073(10) -0.0028(9) -0.0011(9)
C15 0.0148(12) 0.0181(12) 0.0129(12) -0.0090(10) -0.0022(9) -0.0003(10)
C16 0.0132(12) 0.0152(12) 0.0155(13) -0.0068(10) -0.0017(10) -0.0039(10)
C17 0.0144(12) 0.0178(13) 0.0136(12) -0.0077(10) 0.0012(10) -0.0056(10)

loop_
_atom_type_symbol
_atom_type_description
_atom_type_scat_dispersion_real
_atom_type_scat_dispersion_imag
_atom_type_scat_source
C C 0.0033 0.0016 'International Tables Vol C Tables 4.2.6.8 and 6.1.1.4'
H H 0.0000 0.0000 'International Tables Vol C Tables 4.2.6.8 and 6.1.1.4'
O O 0.0106 0.0060 'International Tables Vol C Tables 4.2.6.8 and 6.1.1.4'

loop_
_geom_angle_atom_site_label_1
_geom_angle_atom_site_label_2
_geom_angle_atom_site_label_3
_geom_angle
C2 O1 C1 117.2(2)
C6 O2 H2 109.5
H18A C18 H18B 120.0
C13 C18 H18A 120.0
C13 C18 H18B 120.0
C8 O4 H4 109.5
C17 O5 H5 106(3)
O1 C1 H1A 109.5
O1 C1 H1B 109.5
O1 C1 H1C 109.5
H1A C1 H1B 109.5
H1A C1 H1C 109.5
H1B C1 H1C 109.5
O1 C2 C3 125.9(2)
O1 C2 C17 114.3(2)
C3 C2 C17 119.7(2)
C2 C3 H3 120.1
C4 C3 C2 119.8(2)
C4 C3 H3 120.1
C3 C4 H4A 119.6
C3 C4 C5 120.9(2)
C5 C4 H4A 119.6
C4 C5 C6 119.1(2)
C4 C5 C16 119.7(2)
C16 C5 C6 121.1(2)
O2 C6 C5 109.7(2)
O2 C6 H6 106.4
O2 C6 C7 111.0(2)
C5 C6 H6 106.4
C5 C6 C7 116.4(2)
C7 C6 H6 106.4
C6 C7 C14 106.8(2)
C8 C7 C6 107.3(2)
C8 C7 C14 106.2(2)
C12 C7 C6 113.3(2)
C12 C7 C8 110.8(2)
C12 C7 C14 112.0(2)
O4 C8 C7 112.5(2)
O4 C8 H8 107.7
O4 C8 C9 107.9(2)
C7 C8 H8 107.7
C9 C8 C7 113.1(2)
C9 C8 H8 107.7
C8 C9 H9A 109.5
C8 C9 H9B 109.5
C8 C9 C10 110.7(2)
H9A C9 H9B 108.1
C10 C9 H9A 109.5
C10 C9 H9B 109.5
C9 C10 H10A 109.1
C9 C10 H10B 109.1
H10A C10 H10B 107.9
C11 C10 C9 112.4(2)
C11 C10 H10A 109.1
C11 C10 H10B 109.1
C10 C11 H11 117.0
C12 C11 C10 125.9(3)
C12 C11 H11 117.0
C11 C12 C7 121.8(2)
C11 C12 C13 118.7(2)
C13 C12 C7 119.5(2)
C18 C13 C12 124.5(2)
C18 C13 H13 117.7
C12 C13 H13 117.7
C7 C14 H14A 108.6
C7 C14 H14B 108.6
H14A C14 H14B 107.5
C15 C14 C7 114.8(2)
C15 C14 H14A 108.6
C15 C14 H14B 108.6
C14 C15 H15A 109.1
C14 C15 H15B 109.1
H15A C15 H15B 107.8
C16 C15 C14 112.5(2)
C16 C15 H15A 109.1
C16 C15 H15B 109.1
C5 C16 C15 122.2(2)
C17 C16 C5 118.9(2)
C17 C16 C15 118.8(2)
O5 C17 C2 120.8(2)
O5 C17 C16 118.3(2)
C16 C17 C2 120.9(2)

loop_
_geom_bond_atom_site_label_1
_geom_bond_atom_site_label_2
_geom_bond_distance
O1 C1 1.433(4)
O1 C2 1.366(3)
O2 H2 0.8400
O2 C6 1.438(3)
C18 H18A 0.9500
C18 H18B 0.9500
C18 C13 1.324(4)
O4 H4 0.8400
O4 C8 1.452(3)
O5 H5 0.84(4)
O5 C17 1.370(3)
C1 H1A 0.9800
C1 H1B 0.9800
C1 H1C 0.9800
C2 C3 1.388(4)
C2 C17 1.407(4)
C3 H3 0.9500
C3 C4 1.386(4)
C4 H4A 0.9500
C4 C5 1.403(4)
C5 C6 1.517(4)
C5 C16 1.405(4)
C6 H6 1.0000
C6 C7 1.557(3)
C7 C8 1.554(4)
C7 C12 1.533(4)
C7 C14 1.558(3)
C8 H8 1.0000
C8 C9 1.524(4)
C9 H9A 0.9900
C9 H9B 0.9900
C9 C10 1.527(4)
C10 H10A 0.9900
C10 H10B 0.9900
C10 C11 1.498(4)
C11 H11 0.9500
C11 C12 1.338(4)
C12 C13 1.479(4)
C13 H13 0.9500
C14 H14A 0.9900
C14 H14B 0.9900
C14 C15 1.526(4)
C15 H15A 0.9900
C15 H15B 0.9900
C15 C16 1.507(4)
C16 C17 1.393(4)

loop_
_geom_torsion_atom_site_label_1
_geom_torsion_atom_site_label_2
_geom_torsion_atom_site_label_3
_geom_torsion_atom_site_label_4
_geom_torsion
O1 C2 C3 C4 177.9(2)
O1 C2 C17 O5 2.1(4)
O1 C2 C17 C16 -179.3(2)
O2 C6 C7 C8 76.9(3)
O2 C6 C7 C12 -45.8(3)
O2 C6 C7 C14 -169.6(2)
O4 C8 C9 C10 -65.5(3)
C1 O1 C2 C3 -11.7(4)
C1 O1 C2 C17 168.3(2)
C2 C3 C4 C5 1.8(4)
C3 C2 C17 O5 -178.0(2)
C3 C2 C17 C16 0.7(4)
C3 C4 C5 C6 -177.8(2)
C3 C4 C5 C16 -0.2(4)
C4 C5 C6 O2 -35.6(3)
C4 C5 C6 C7 -162.7(2)
C4 C5 C16 C15 176.2(2)
C4 C5 C16 C17 -1.2(4)
C5 C6 C7 C8 -156.7(2)
C5 C6 C7 C12 80.6(3)
C5 C6 C7 C14 -43.2(3)
C5 C16 C17 O5 179.6(2)
C5 C16 C17 C2 1.0(4)
C6 C5 C16 C15 -6.2(4)
C6 C5 C16 C17 176.3(2)
C6 C7 C8 O4 -45.2(3)
C6 C7 C8 C9 -167.7(2)
C6 C7 C12 C11 132.9(3)
C6 C7 C12 C13 -46.3(3)
C6 C7 C14 C15 58.1(3)
C7 C8 C9 C10 59.5(3)
C7 C12 C13 C18 -144.7(3)
C7 C14 C15 C16 -46.7(3)
C8 C7 C12 C11 12.2(3)
C8 C7 C12 C13 -167.0(2)
C8 C7 C14 C15 172.3(2)
C8 C9 C10 C11 -41.8(3)
C9 C10 C11 C12 11.5(4)
C10 C11 C12 C7 3.7(4)
C10 C11 C12 C13 -177.1(3)
C11 C12 C13 C18 36.1(4)
C12 C7 C8 O4 79.0(3)
C12 C7 C8 C9 -43.5(3)
C12 C7 C14 C15 -66.6(3)
C14 C7 C8 O4 -159.1(2)
C14 C7 C8 C9 78.4(3)
C14 C7 C12 C11 -106.2(3)
C14 C7 C12 C13 74.6(3)
C14 C15 C16 C5 19.2(4)
C14 C15 C16 C17 -163.4(2)
C15 C16 C17 O5 2.1(4)
C15 C16 C17 C2 -176.6(2)
C16 C5 C6 O2 146.8(2)
C16 C5 C6 C7 19.7(4)
C17 C2 C3 C4 -2.0(4)

loop_
_twin_individual_id
_twin_individual_mass_fraction_refined
1 0.608(4)
2 0.392(4)
